data_5000341
_chemical_formula_moiety ?
_chemical_formula_sum 'C22 H12 Cu N10 O6'
_chemical_formula_weight 575.947
_space_group_IT_number 2
_symmetry_cell_setting triclinic
_symmetry_space_group_name_Hall '-P 1'
_symmetry_space_group_name_H-M 'P -1'
_cell_angle_alpha 104.47(3)
_cell_angle_beta 103.31(3)
_cell_angle_gamma 109.22(2)
_cell_formula_units_Z 1
_cell_length_a 8.897(4)
_cell_length_b 10.178(5)
_cell_length_c 6.833(3)
_cell_measurement_reflns_used 62
_cell_measurement_temperature 105
_cell_measurement_theta_max 11.39
_cell_measurement_theta_min 9.63
_cell_volume 531.7(5)
_diffrn_ambient_temperature 105
_diffrn_detector_area_resol_mean ?
_diffrn_measured_fraction_theta_full 0
_diffrn_measured_fraction_theta_max 1
_diffrn_measurement_device_type 'refurbished Picker diffractometer'
_diffrn_measurement_method '\q/2\q scans'
_diffrn_radiation_type 'Mo K\a'
_diffrn_radiation_wavelength 0.71069
_diffrn_reflns_av_R_equivalents 0.017
_diffrn_reflns_limit_h_max 0
_diffrn_reflns_limit_h_min -10
_diffrn_reflns_limit_k_max 12
_diffrn_reflns_limit_k_min -11
_diffrn_reflns_limit_l_max 8
_diffrn_reflns_limit_l_min -7
_diffrn_reflns_number 1930
_diffrn_reflns_theta_full 0
_diffrn_reflns_theta_max 25.0026
_diffrn_reflns_theta_min 3.25697
_diffrn_standards_decay_% 6.2
_diffrn_standards_interval_count 300
_diffrn_standards_number 4
_exptl_absorpt_coefficient_mu 1.0971
_exptl_absorpt_correction_T_max ?
_exptl_absorpt_correction_T_min ?
_exptl_absorpt_correction_type none
_exptl_absorpt_process_details none
_exptl_crystal_colour green
_exptl_crystal_density_diffrn 1.799
_exptl_crystal_density_meas ?
_exptl_crystal_density_method 'not measured'
_exptl_crystal_description multifaceted
_exptl_crystal_F_000 291
_exptl_crystal_size_max .25
_exptl_crystal_size_mid .25
_exptl_crystal_size_min .25
_refine_diff_density_max 0.59
_refine_diff_density_min -0.46
_refine_ls_abs_structure_details none
_refine_ls_abs_structure_Flack ?
_refine_ls_extinction_coef 0.0000022(4)
_refine_ls_extinction_expression
;
Larson, A. C. (1967).  Acta Cryst. 23, p. 664.  Eq. (3)
;
_refine_ls_extinction_method Zachariasen
_refine_ls_goodness_of_fit_ref 1.5076
_refine_ls_hydrogen_treatment ?
_refine_ls_matrix_type full
_refine_ls_number_parameters 203
_refine_ls_number_reflns 1412
_refine_ls_R_factor_gt 0.0389
_refine_ls_shift/su_max 0.0405
_refine_ls_structure_factor_coef F
_refine_ls_weighting_details w^-1^=\s^2^(F)+(.03F)^2^
_refine_ls_weighting_scheme calc
_refine_ls_wR_factor_ref 0.0356
_reflns_number_gt 1489
_reflns_number_total 1872
_reflns_threshold_expression F^2^>2.33\s(F^2^)
_cod_original_formula_sum 'C22 H12 Cu1 N10 O6'
_cod_database_code 5000341

loop_
_symmetry_equiv_pos_as_xyz
x,y,z
-x,-y,-z

loop_
_atom_site_label
_atom_site_type_symbol
_atom_site_fract_x
_atom_site_fract_y
_atom_site_fract_z
_atom_site_U_iso_or_equiv
_atom_site_adp_type
_atom_site_occupancy
_atom_site_disorder_group
_atom_site_disorder_assembly
CU1 CU 1 1 1 0.0149(3) Uani 1 0 .
N2 N 0.8475(3) 1.0475(3) 1.1487(4) 0.0142(12) Uani 1 0 .
C3 C 0.7828(4) 0.9874(4) 1.2784(5) 0.0171(15) Uani 1 0 .
C4 C 0.6603(4) 1.0191(4) 1.3510(5) 0.0173(15) Uani 1 0 .
C5 C 0.5993(4) 1.1161(4) 1.2867(6) 0.0183(15) Uani 1 0 .
C6 C 0.6669(4) 1.1806(4) 1.1529(5) 0.0153(14) Uani 1 0 .
C7 C 0.6399(4) 1.2829(4) 1.0494(5) 0.0169(14) Uani 1 0 .
C8 C 0.7498(4) 1.3075(3) 0.9221(5) 0.0154(14) Uani 1 0 .
C9 C 0.7829(4) 1.3942(4) 0.7955(5) 0.0176(15) Uani 1 0 .
C10 C 0.9093(4) 1.3905(4) 0.7119(6) 0.0189(15) Uani 1 0 .
C11 C 0.9959(4) 1.3021(4) 0.7499(6) 0.0186(15) Uani 1 0 .
N12 N 0.9635(3) 1.2144(3) 0.8661(4) 0.0171(12) Uani 1 0 .
C13 C 0.8420(4) 1.2201(3) 0.9493(5) 0.0139(13) Uani 1 0 .
C14 C 0.7889(4) 1.1422(3) 1.0870(5) 0.0152(14) Uani 1 0 .
N15 N 0.5194(3) 1.3308(3) 1.0545(4) 0.0164(12) Uani 1 0 .
N16 N 0.4131(4) 1.3689(3) 1.0563(5) 0.0264(15) Uani 1 0 .
O17 O 1.2126(3) 1.1230(2) 1.2579(4) 0.0235(11) Uani 1 0 .
N18 N 1.2493(3) 1.2524(3) 1.3939(4) 0.0167(13) Uani 1 0 .
O19 O 1.1632(3) 1.3224(3) 1.3561(4) 0.0241(11) Uani 1 0 .
O20 O 1.3728(3) 1.3010(3) 1.5604(4) 0.0326(12) Uani 1 0 .
H1 H 0.814(4) 0.928(4) 1.308(5) 0.018(10) Uiso 1 0 .
H2 H 0.611(4) 0.962(4) 1.436(6) 0.032(10) Uiso 1 0 .
H3 H 0.536(5) 1.140(4) 1.330(6) 0.023(10) Uiso 1 0 .
H4 H 0.726(4) 1.451(4) 0.774(5) 0.018(9) Uiso 1 0 .
H5 H 0.936(4) 1.446(4) 0.634(6) 0.024(10) Uiso 1 0 .
H6 H 1.077(4) 1.306(4) 0.705(5) 0.019(9) Uiso 1 0 .

loop_
_atom_type_symbol
_atom_type_description
_atom_type_scat_dispersion_real
_atom_type_scat_dispersion_imag
_atom_type_scat_source
CU Cu 0.263 1.266 'International Tables Vol. IV (1974) Table 2.2B'
O O 0.008 0.006 'International Tables Vol. IV (1974) Table 2.2B'
N N 0.004 0.003 'International Tables Vol. IV (1974) Table 2.2B'
C C 0.002 0.002 'International Tables Vol. IV (1974) Table 2.2B'
H H 0 0 'International Tables Vol. IV (1974) Table 2.2B'
